data_1503589
loop_
_publ_author_name
'Li, Yang'
'Zhang, Xi-Sha'
'Chen, Kang'
'He, Ke-Han'
'Pan, Fei'
'Li, Bi-Jie'
'Shi, Zhang-Jie'

_publ_section_title
;
 N-Directing group assisted rhodium-catalyzed aryl C-H addition to aryl
 aldehydes.
;
_journal_issue 2
_journal_name_full 'Organic letters'
_journal_page_first 636
_journal_page_last 639
_journal_paper_doi 10.1021/ol2032784
_journal_volume 14
_journal_year 2012
_chemical_formula_moiety 'C22 H15 Cl N2 O3'
_chemical_formula_sum 'C22 H15 Cl N2 O3'
_chemical_formula_weight 390.81
_chemical_name_systematic
; 
 ? 
;
_space_group_IT_number 2
_symmetry_cell_setting triclinic
_symmetry_space_group_name_Hall '-P 1'
_symmetry_space_group_name_H-M 'P -1'
_atom_sites_solution_hydrogens geom
_atom_sites_solution_primary direct
_atom_sites_solution_secondary difmap
_audit_creation_method SHELXL-97
_cell_angle_alpha 102.26(3)
_cell_angle_beta 92.21(3)
_cell_angle_gamma 99.96(3)
_cell_formula_units_Z 2
_cell_length_a 6.6099(13)
_cell_length_b 10.144(2)
_cell_length_c 14.147(3)
_cell_measurement_reflns_used 3196
_cell_measurement_temperature 173(2)
_cell_measurement_theta_max 27.4777
_cell_measurement_theta_min 1.4775
_cell_volume 910.2(4)
_computing_cell_refinement 'CrystalClear (Rigaku Inc., 2008)'
_computing_data_collection 'CrystalClear (Rigaku Inc., 2008)'
_computing_data_reduction 'CrystalClear (Rigaku Inc., 2008)'
_computing_molecular_graphics
;
 Mercury: visualization and analysis of crystal structures, C. F. Macrae,
 P. R. Edgington, P. McCabe, E. Pidcock, G. P. Shields, R. Taylor,
 M. Towler and J. van de Streek, J. Appl. Cryst., 39, 453-457, 2006.
;
_computing_publication_material 'SHELX-97 (Sheldrick, 2008)'
_computing_structure_refinement 'SHELX-97 (Sheldrick, 2008)'
_computing_structure_solution 'SHELX-97 (Sheldrick, 2008)'
_diffrn_ambient_temperature 173(2)
_diffrn_detector_area_resol_mean 28.5714
_diffrn_measured_fraction_theta_full 0.988
_diffrn_measured_fraction_theta_max 0.988
_diffrn_measurement_device_type 'MM007HF + CCD (Saturn724+)'
_diffrn_measurement_method '\w scans at fixed \c = 45\%'
_diffrn_radiation_monochromator Confocal
_diffrn_radiation_source 'Rotating Anode'
_diffrn_radiation_type MoK\a
_diffrn_radiation_wavelength 0.71073
_diffrn_reflns_av_R_equivalents 0.0415
_diffrn_reflns_av_sigmaI/netI 0.0354
_diffrn_reflns_limit_h_max 8
_diffrn_reflns_limit_h_min -8
_diffrn_reflns_limit_k_max 13
_diffrn_reflns_limit_k_min -13
_diffrn_reflns_limit_l_max 17
_diffrn_reflns_limit_l_min -18
_diffrn_reflns_number 12095
_diffrn_reflns_theta_full 27.48
_diffrn_reflns_theta_max 27.48
_diffrn_reflns_theta_min 2.28
_exptl_absorpt_coefficient_mu 0.237
_exptl_absorpt_correction_T_max 1.0000
_exptl_absorpt_correction_T_min 0.8015
_exptl_absorpt_correction_type multi-scan
_exptl_absorpt_process_details 'CrystalClear (Rigaku Inc., 2008)'
_exptl_crystal_colour Colorless
_exptl_crystal_density_diffrn 1.426
_exptl_crystal_density_method 'not measured'
_exptl_crystal_description block
_exptl_crystal_F_000 404
_exptl_crystal_size_max 0.23
_exptl_crystal_size_mid 0.21
_exptl_crystal_size_min 0.19
_refine_diff_density_max 0.284
_refine_diff_density_min -0.298
_refine_diff_density_rms 0.053
_refine_ls_extinction_method none
_refine_ls_goodness_of_fit_ref 1.166
_refine_ls_hydrogen_treatment constr
_refine_ls_matrix_type full
_refine_ls_number_parameters 253
_refine_ls_number_reflns 4136
_refine_ls_number_restraints 0
_refine_ls_restrained_S_all 1.166
_refine_ls_R_factor_all 0.0558
_refine_ls_R_factor_gt 0.0507
_refine_ls_shift/su_max 0.001
_refine_ls_shift/su_mean 0.000
_refine_ls_structure_factor_coef Fsqd
_refine_ls_weighting_details 'calc w=1/[\s^2^(Fo^2^)+(0.0410P)^2^+0.4841P] where P=(Fo^2^+2Fc^2^)/3'
_refine_ls_weighting_scheme calc
_refine_ls_wR_factor_gt 0.1171
_refine_ls_wR_factor_ref 0.1246
_reflns_number_gt 3855
_reflns_number_total 4136
_reflns_threshold_expression >2sigma(I)
_cod_data_source_file ol2032784_si_003.cif
_cod_data_source_block WL100
_cod_original_cell_volume 910.2(3)
_cod_original_sg_symbol_H-M P-1
_cod_database_code 1503589

loop_
_symmetry_equiv_pos_as_xyz
'x, y, z'
'-x, -y, -z'

loop_
_atom_site_label
_atom_site_type_symbol
_atom_site_fract_x
_atom_site_fract_y
_atom_site_fract_z
_atom_site_U_iso_or_equiv
_atom_site_adp_type
_atom_site_occupancy
_atom_site_symmetry_multiplicity
_atom_site_calc_flag
_atom_site_refinement_flags
Cl1 Cl 0.20970(8) 0.13257(6) 0.57563(4) 0.04210(16) Uani 1 1 d .
O1 O -0.1098(2) 0.33298(13) 0.81899(9) 0.0345(3) Uani 1 1 d .
H1 H -0.0664 0.3074 0.8675 0.041 Uiso 1 1 d R
O2 O -0.3239(2) 0.45995(16) 0.37596(11) 0.0443(4) Uani 1 1 d .
O3 O -0.1185(3) 0.33010(18) 0.30934(11) 0.0519(4) Uani 1 1 d .
N1 N 0.1337(2) 0.21137(16) 0.93382(10) 0.0279(3) Uani 1 1 d .
N2 N -0.2037(3) 0.38135(17) 0.37915(12) 0.0342(4) Uani 1 1 d .
C1 C 0.3047(3) 0.27591(19) 0.99468(12) 0.0284(4) Uani 1 1 d .
C2 C 0.2959(3) 0.4005(2) 1.06077(13) 0.0323(4) Uani 1 1 d .
H2 H 0.1721 0.4363 1.0634 0.039 Uiso 1 1 calc R
C3 C 0.4657(3) 0.4695(2) 1.12091(13) 0.0346(4) Uani 1 1 d .
H3 H 0.4590 0.5534 1.1648 0.041 Uiso 1 1 calc R
C4 C 0.6501(3) 0.4176(2) 1.11849(14) 0.0384(5) Uani 1 1 d .
H4 H 0.7666 0.4665 1.1607 0.046 Uiso 1 1 calc R
C5 C 0.6623(3) 0.2975(2) 1.05594(15) 0.0367(4) Uani 1 1 d .
H5 H 0.7873 0.2631 1.0548 0.044 Uiso 1 1 calc R
C6 C 0.4899(3) 0.2235(2) 0.99256(13) 0.0309(4) Uani 1 1 d .
C7 C 0.4922(3) 0.0980(2) 0.92670(14) 0.0347(4) Uani 1 1 d .
H7 H 0.6140 0.0599 0.9228 0.042 Uiso 1 1 calc R
C8 C 0.3196(3) 0.0316(2) 0.86868(14) 0.0338(4) Uani 1 1 d .
H8 H 0.3183 -0.0545 0.8258 0.041 Uiso 1 1 calc R
C9 C 0.1421(3) 0.09279(18) 0.87314(12) 0.0280(4) Uani 1 1 d .
C10 C -0.0418(3) 0.02497(19) 0.80569(13) 0.0294(4) Uani 1 1 d .
C11 C -0.1313(3) -0.11095(19) 0.80492(14) 0.0351(4) Uani 1 1 d .
H11 H -0.0730 -0.1584 0.8470 0.042 Uiso 1 1 calc R
C12 C -0.3034(3) -0.1768(2) 0.74358(16) 0.0411(5) Uani 1 1 d .
H12 H -0.3647 -0.2684 0.7445 0.049 Uiso 1 1 calc R
C13 C -0.3866(3) -0.1090(2) 0.68070(15) 0.0407(5) Uani 1 1 d .
H13 H -0.5042 -0.1543 0.6380 0.049 Uiso 1 1 calc R
C14 C -0.2978(3) 0.0252(2) 0.68016(14) 0.0337(4) Uani 1 1 d .
H14 H -0.3553 0.0708 0.6366 0.040 Uiso 1 1 calc R
C15 C -0.1261(3) 0.09401(18) 0.74213(13) 0.0282(4) Uani 1 1 d .
C16 C -0.0315(3) 0.24261(18) 0.74391(13) 0.0276(4) Uani 1 1 d .
H16 H 0.1211 0.2553 0.7574 0.033 Uiso 1 1 calc R
C17 C -0.0749(3) 0.28087(18) 0.64858(13) 0.0274(4) Uani 1 1 d .
C18 C 0.0251(3) 0.23301(18) 0.56688(13) 0.0283(4) Uani 1 1 d .
C19 C -0.0159(3) 0.26330(19) 0.47786(13) 0.0305(4) Uani 1 1 d .
H19 H 0.0521 0.2286 0.4226 0.037 Uiso 1 1 calc R
C20 C -0.1601(3) 0.34619(18) 0.47267(13) 0.0290(4) Uani 1 1 d .
C21 C -0.2620(3) 0.3980(2) 0.55124(14) 0.0337(4) Uani 1 1 d .
H21 H -0.3594 0.4552 0.5456 0.040 Uiso 1 1 calc R
C22 C -0.2181(3) 0.3641(2) 0.63906(14) 0.0331(4) Uani 1 1 d .
H22 H -0.2874 0.3986 0.6939 0.040 Uiso 1 1 calc R

loop_
_atom_site_aniso_label
_atom_site_aniso_U_11
_atom_site_aniso_U_22
_atom_site_aniso_U_33
_atom_site_aniso_U_23
_atom_site_aniso_U_13
_atom_site_aniso_U_12
Cl1 0.0423(3) 0.0530(3) 0.0395(3) 0.0151(2) 0.0078(2) 0.0250(2)
O1 0.0449(8) 0.0330(7) 0.0273(7) 0.0056(5) 0.0021(6) 0.0132(6)
O2 0.0506(9) 0.0460(9) 0.0412(8) 0.0174(7) -0.0045(7) 0.0146(7)
O3 0.0653(11) 0.0655(11) 0.0315(8) 0.0152(7) 0.0062(7) 0.0240(9)
N1 0.0309(8) 0.0306(8) 0.0248(7) 0.0082(6) 0.0052(6) 0.0099(6)
N2 0.0367(9) 0.0323(8) 0.0322(8) 0.0098(7) -0.0038(7) 0.0003(7)
C1 0.0299(9) 0.0358(10) 0.0236(8) 0.0138(7) 0.0057(7) 0.0078(7)
C2 0.0335(9) 0.0404(10) 0.0258(9) 0.0106(8) 0.0060(7) 0.0099(8)
C3 0.0445(11) 0.0343(10) 0.0242(9) 0.0077(7) 0.0047(8) 0.0034(8)
C4 0.0368(10) 0.0469(12) 0.0323(10) 0.0183(9) -0.0019(8) -0.0008(9)
C5 0.0317(10) 0.0448(11) 0.0401(11) 0.0226(9) 0.0025(8) 0.0085(8)
C6 0.0313(9) 0.0371(10) 0.0300(9) 0.0166(8) 0.0063(7) 0.0095(7)
C7 0.0346(10) 0.0378(10) 0.0400(11) 0.0168(8) 0.0111(8) 0.0171(8)
C8 0.0371(10) 0.0342(10) 0.0355(10) 0.0116(8) 0.0100(8) 0.0146(8)
C9 0.0337(9) 0.0289(9) 0.0257(9) 0.0114(7) 0.0073(7) 0.0097(7)
C10 0.0332(9) 0.0295(9) 0.0273(9) 0.0067(7) 0.0085(7) 0.0088(7)
C11 0.0433(11) 0.0299(10) 0.0355(10) 0.0117(8) 0.0110(8) 0.0084(8)
C12 0.0474(12) 0.0299(10) 0.0428(11) 0.0077(8) 0.0136(9) -0.0032(8)
C13 0.0364(10) 0.0422(11) 0.0367(11) 0.0056(9) 0.0045(8) -0.0079(9)
C14 0.0332(10) 0.0352(10) 0.0314(10) 0.0087(8) 0.0032(8) 0.0009(8)
C15 0.0284(9) 0.0297(9) 0.0267(9) 0.0073(7) 0.0061(7) 0.0039(7)
C16 0.0294(9) 0.0269(9) 0.0267(9) 0.0065(7) 0.0018(7) 0.0057(7)
C17 0.0259(8) 0.0267(9) 0.0286(9) 0.0074(7) 0.0004(7) 0.0013(7)
C18 0.0248(8) 0.0267(9) 0.0338(9) 0.0085(7) 0.0007(7) 0.0044(7)
C19 0.0301(9) 0.0320(10) 0.0288(9) 0.0075(7) 0.0031(7) 0.0032(7)
C20 0.0305(9) 0.0266(9) 0.0281(9) 0.0076(7) -0.0019(7) -0.0010(7)
C21 0.0323(9) 0.0349(10) 0.0367(10) 0.0112(8) 0.0009(8) 0.0101(8)
C22 0.0343(10) 0.0366(10) 0.0312(9) 0.0096(8) 0.0050(8) 0.0107(8)

loop_
_atom_type_symbol
_atom_type_description
_atom_type_scat_dispersion_real
_atom_type_scat_dispersion_imag
_atom_type_scat_source
C C 0.0033 0.0016 'International Tables Vol C Tables 4.2.6.8 and 6.1.1.4'
H H 0.0000 0.0000 'International Tables Vol C Tables 4.2.6.8 and 6.1.1.4'
N N 0.0061 0.0033 'International Tables Vol C Tables 4.2.6.8 and 6.1.1.4'
O O 0.0106 0.0060 'International Tables Vol C Tables 4.2.6.8 and 6.1.1.4'
Cl Cl 0.1484 0.1585 'International Tables Vol C Tables 4.2.6.8 and 6.1.1.4'

loop_
_geom_angle_atom_site_label_1
_geom_angle_atom_site_label_2
_geom_angle_atom_site_label_3
_geom_angle
C16 O1 H1 99.6
C9 N1 C1 118.12(16)
O3 N2 O2 123.89(17)
O3 N2 C20 118.05(17)
O2 N2 C20 118.06(17)
N1 C1 C6 122.33(17)
N1 C1 C2 118.55(16)
C6 C1 C2 119.12(17)
C3 C2 C1 120.07(18)
C3 C2 H2 120.0
C1 C2 H2 120.0
C2 C3 C4 120.77(19)
C2 C3 H3 119.6
C4 C3 H3 119.6
C5 C4 C3 120.34(19)
C5 C4 H4 119.8
C3 C4 H4 119.8
C4 C5 C6 120.42(19)
C4 C5 H5 119.8
C6 C5 H5 119.8
C7 C6 C1 117.60(18)
C7 C6 C5 123.11(18)
C1 C6 C5 119.28(18)
C8 C7 C6 119.91(17)
C8 C7 H7 120.0
C6 C7 H7 120.0
C7 C8 C9 119.05(18)
C7 C8 H8 120.5
C9 C8 H8 120.5
N1 C9 C8 122.92(18)
N1 C9 C10 117.90(16)
C8 C9 C10 119.15(17)
C11 C10 C15 119.53(18)
C11 C10 C9 119.20(17)
C15 C10 C9 121.27(16)
C12 C11 C10 120.70(19)
C12 C11 H11 119.7
C10 C11 H11 119.7
C11 C12 C13 119.85(18)
C11 C12 H12 120.1
C13 C12 H12 120.1
C12 C13 C14 119.90(19)
C12 C13 H13 120.1
C14 C13 H13 120.1
C13 C14 C15 121.23(19)
C13 C14 H14 119.4
C15 C14 H14 119.4
C14 C15 C10 118.79(17)
C14 C15 C16 121.49(17)
C10 C15 C16 119.72(16)
O1 C16 C17 108.66(14)
O1 C16 C15 110.24(14)
C17 C16 C15 112.14(15)
O1 C16 H16 108.6
C17 C16 H16 108.6
C15 C16 H16 108.6
C18 C17 C22 117.66(17)
C18 C17 C16 121.21(16)
C22 C17 C16 121.13(16)
C19 C18 C17 122.43(17)
C19 C18 Cl1 118.07(14)
C17 C18 Cl1 119.50(14)
C20 C19 C18 117.35(17)
C20 C19 H19 121.3
C18 C19 H19 121.3
C21 C20 C19 122.87(17)
C21 C20 N2 118.88(17)
C19 C20 N2 118.25(17)
C20 C21 C22 118.04(18)
C20 C21 H21 121.0
C22 C21 H21 121.0
C21 C22 C17 121.64(18)
C21 C22 H22 119.2
C17 C22 H22 119.2

loop_
_geom_bond_atom_site_label_1
_geom_bond_atom_site_label_2
_geom_bond_distance
Cl1 C18 1.7363(19)
O1 C16 1.424(2)
O1 H1 0.8403
O2 N2 1.225(2)
O3 N2 1.220(2)
N1 C9 1.332(2)
N1 C1 1.370(2)
N2 C20 1.472(2)
C1 C6 1.415(3)
C1 C2 1.415(3)
C2 C3 1.369(3)
C2 H2 0.9500
C3 C4 1.408(3)
C3 H3 0.9500
C4 C5 1.362(3)
C4 H4 0.9500
C5 C6 1.416(3)
C5 H5 0.9500
C6 C7 1.412(3)
C7 C8 1.362(3)
C7 H7 0.9500
C8 C9 1.417(3)
C8 H8 0.9500
C9 C10 1.484(3)
C10 C11 1.401(3)
C10 C15 1.405(3)
C11 C12 1.382(3)
C11 H11 0.9500
C12 C13 1.386(3)
C12 H12 0.9500
C13 C14 1.387(3)
C13 H13 0.9500
C14 C15 1.390(3)
C14 H14 0.9500
C15 C16 1.523(2)
C16 C17 1.511(2)
C16 H16 1.0000
C17 C18 1.393(3)
C17 C22 1.394(3)
C18 C19 1.386(3)
C19 C20 1.385(3)
C19 H19 0.9500
C20 C21 1.378(3)
C21 C22 1.391(3)
C21 H21 0.9500
C22 H22 0.9500

loop_
_geom_hbond_atom_site_label_D
_geom_hbond_atom_site_label_H
_geom_hbond_atom_site_label_A
_geom_hbond_distance_DH
_geom_hbond_distance_HA
_geom_hbond_distance_DA
_geom_hbond_angle_DHA
O1 H1 N1 0.84 2.08 2.844(2) 151.3

loop_
_geom_torsion_atom_site_label_1
_geom_torsion_atom_site_label_2
_geom_torsion_atom_site_label_3
_geom_torsion_atom_site_label_4
_geom_torsion
C9 N1 C1 C6 2.3(3)
C9 N1 C1 C2 -178.74(16)
N1 C1 C2 C3 -178.33(16)
C6 C1 C2 C3 0.7(3)
C1 C2 C3 C4 -0.5(3)
C2 C3 C4 C5 0.1(3)
C3 C4 C5 C6 0.1(3)
N1 C1 C6 C7 -1.9(3)
C2 C1 C6 C7 179.12(16)
N1 C1 C6 C5 178.43(16)
C2 C1 C6 C5 -0.5(3)
C4 C5 C6 C7 -179.46(18)
C4 C5 C6 C1 0.2(3)
C1 C6 C7 C8 -0.4(3)
C5 C6 C7 C8 179.18(18)
C6 C7 C8 C9 2.3(3)
C1 N1 C9 C8 -0.3(3)
C1 N1 C9 C10 -178.54(15)
C7 C8 C9 N1 -2.0(3)
C7 C8 C9 C10 176.22(17)
N1 C9 C10 C11 -124.98(19)
C8 C9 C10 C11 56.7(2)
N1 C9 C10 C15 55.7(2)
C8 C9 C10 C15 -122.60(19)
C15 C10 C11 C12 -1.1(3)
C9 C10 C11 C12 179.51(17)
C10 C11 C12 C13 1.3(3)
C11 C12 C13 C14 -0.6(3)
C12 C13 C14 C15 -0.3(3)
C13 C14 C15 C10 0.4(3)
C13 C14 C15 C16 -178.25(18)
C11 C10 C15 C14 0.3(3)
C9 C10 C15 C14 179.64(16)
C11 C10 C15 C16 178.97(16)
C9 C10 C15 C16 -1.7(3)
C14 C15 C16 O1 95.50(19)
C10 C15 C16 O1 -83.1(2)
C14 C15 C16 C17 -25.7(2)
C10 C15 C16 C17 155.66(16)
O1 C16 C17 C18 164.55(16)
C15 C16 C17 C18 -73.3(2)
O1 C16 C17 C22 -16.1(2)
C15 C16 C17 C22 105.97(19)
C22 C17 C18 C19 -1.2(3)
C16 C17 C18 C19 178.15(16)
C22 C17 C18 Cl1 178.34(14)
C16 C17 C18 Cl1 -2.3(2)
C17 C18 C19 C20 1.0(3)
Cl1 C18 C19 C20 -178.50(13)
C18 C19 C20 C21 -0.2(3)
C18 C19 C20 N2 179.10(15)
O3 N2 C20 C21 -177.04(18)
O2 N2 C20 C21 2.7(3)
O3 N2 C20 C19 3.7(3)
O2 N2 C20 C19 -176.60(17)
C19 C20 C21 C22 -0.5(3)
N2 C20 C21 C22 -179.73(17)
C20 C21 C22 C17 0.3(3)
C18 C17 C22 C21 0.5(3)
C16 C17 C22 C21 -178.83(17)
